data_7160237
loop_
_publ_author_name
'Granh&#xf8;j, Jeppe'
'Pedersen, Viktor Bliksted Roug'
'Mikkelsen, Kurt V.'
'Nielsen, Mogens Br&#xf8;ndsted'

_publ_section_title
;
 Extended tetrathiafulvalene with a
 pentaleno[1,2-<i>b</i>:4,5-<i>b</i>']difluorene core - a donor-acceptor
 multi-redox system.
;
_journal_issue 47
_journal_name_full 'Organic &amp; biomolecular chemistry'
_journal_page_first 9259
_journal_page_last 9265
_journal_paper_doi 10.1039/d4ob01755b
_journal_volume 22
_journal_year 2024
_chemical_formula_moiety 'C78 H86 S8'
_chemical_formula_sum 'C78 H86 S8'
_chemical_formula_weight 1279.94
_space_group_crystal_system monoclinic
_space_group_IT_number 14
_space_group_name_Hall '-P 2ybc'
_space_group_name_H-M_alt 'P 1 21/c 1'
_atom_sites_solution_hydrogens geom
_atom_sites_solution_primary direct
_audit_creation_method
;FinalCif V143 by Daniel Kratzert, Freiburg 2024, 
https://dkratzert.de/finalcif.html
;
_audit_update_record
;
2024-10-03 deposited with the CCDC.	2024-11-13 downloaded from the CCDC.
;
_cell_angle_alpha 90
_cell_angle_beta 96.82
_cell_angle_gamma 90
_cell_formula_units_Z 6
_cell_length_a 22.963(2)
_cell_length_b 16.7610(13)
_cell_length_c 26.077(3)
_cell_measurement_reflns_used 6411
_cell_measurement_temperature 100(2)
_cell_measurement_theta_max 22.143
_cell_measurement_theta_min 2.2255
_cell_volume 9965.6(16)
_computing_cell_refinement 'SAINT V8.40B (?, 2016)'
_computing_data_collection APEX4
_computing_data_reduction 'SAINT V8.40B (?, 2016)'
_computing_structure_refinement 'SHELXL-2019/2 (Sheldrick, 2019)'
_computing_structure_solution 'SHELXT 2018/2 (Sheldrick, 2018)'
_diffrn_ambient_environment N~2~
_diffrn_ambient_temperature 100(2)
_diffrn_detector CPAD
_diffrn_detector_area_resol_mean 7.41
_diffrn_detector_type 'Bruker PHOTON III'
_diffrn_measured_fraction_theta_full 1.000
_diffrn_measured_fraction_theta_max 1.000
_diffrn_measurement_device 'three-circle diffractometer'
_diffrn_measurement_device_type 'Bruker D8 VENTURE dual wavelength Mo/Cu'
_diffrn_measurement_method '\w and \f scans'
_diffrn_measurement_specimen_support 'MiTeGen micromount'
_diffrn_radiation_monochromator 'mirror optics'
_diffrn_radiation_probe x-ray
_diffrn_radiation_type MoK\a
_diffrn_radiation_wavelength 0.71073
_diffrn_reflns_av_R_equivalents 0.2217
_diffrn_reflns_av_unetI/netI 0.0848
_diffrn_reflns_Laue_measured_fraction_full 1.000
_diffrn_reflns_Laue_measured_fraction_max 1.000
_diffrn_reflns_limit_h_max 30
_diffrn_reflns_limit_h_min -30
_diffrn_reflns_limit_k_max 22
_diffrn_reflns_limit_k_min -22
_diffrn_reflns_limit_l_max 34
_diffrn_reflns_limit_l_min -34
_diffrn_reflns_number 379747
_diffrn_reflns_point_group_measured_fraction_full 1.000
_diffrn_reflns_point_group_measured_fraction_max 1.000
_diffrn_reflns_theta_full 25.242
_diffrn_reflns_theta_max 28.282
_diffrn_reflns_theta_min 1.447
_diffrn_source 'microfocus sealed X-ray tube'
_diffrn_source_current 1.0
_diffrn_source_power 0.05
_diffrn_source_type 'Incoatec I\ms'
_diffrn_source_voltage 50.0
_exptl_absorpt_coefficient_mu 0.313
_exptl_absorpt_correction_T_max 0.7457
_exptl_absorpt_correction_T_min 0.6951
_exptl_absorpt_correction_type multi-scan
_exptl_absorpt_process_details
;SADABS-2016/2 - Bruker AXS area detector scaling and absorption correction: 
Krause, L., Herbst-Irmer, R., Sheldrick G.M. & Stalke D., J. Appl. Cryst. 48 
(2015) 3-10
;
_exptl_crystal_colour black
_exptl_crystal_density_diffrn 1.280
_exptl_crystal_description block
_exptl_crystal_F_000 4092
_exptl_crystal_recrystallization_method 'Slow diffusion of heptane into a solution of the compound in carbon disulfide.'
_exptl_crystal_size_max 0.161
_exptl_crystal_size_mid 0.152
_exptl_crystal_size_min 0.070
_refine_diff_density_max 0.495
_refine_diff_density_min -0.417
_refine_diff_density_rms 0.086
_refine_ls_extinction_coef 0.00069(12)
_refine_ls_extinction_expression Fc^*^=kFc[1+0.001xFc^2^\l^3^/sin(2\q)]^-1/4^
_refine_ls_extinction_method 'SHELXL-2019/2 (Sheldrick 2019)'
_refine_ls_goodness_of_fit_ref 1.008
_refine_ls_hydrogen_treatment constr
_refine_ls_matrix_type full
_refine_ls_number_parameters 1216
_refine_ls_number_reflns 24742
_refine_ls_number_restraints 0
_refine_ls_restrained_S_all 1.008
_refine_ls_R_factor_all 0.1009
_refine_ls_R_factor_gt 0.0550
_refine_ls_shift/su_max 0.004
_refine_ls_shift/su_mean 0.000
_refine_ls_structure_factor_coef Fsqd
_refine_ls_weighting_details 'w=1/[\s^2^(Fo^2^)+(0.0718P)^2^+4.2325P] where P=(Fo^2^+2Fc^2^)/3'
_refine_ls_weighting_scheme calc
_refine_ls_wR_factor_gt 0.1291
_refine_ls_wR_factor_ref 0.1586
_reflns_Friedel_coverage 0.000
_reflns_number_gt 15979
_reflns_number_total 24742
_reflns_threshold_expression 'I > 2\s(I)'
_cod_data_source_file d4ob01755b2.cif
_cod_data_source_block mo_D8V6027_0m_a
_cod_depositor_comments 'Adding full bibliography for 7160236--7160237.cif.'
_cod_original_cell_volume 9965.9(16)
_cod_original_sg_symbol_H-M 'P 21/c'
_cod_database_code 7160237
_shelx_shelxl_version_number 2019/2
_shelx_space_group_comment
;
The symmetry employed for this shelxl refinement is uniquely defined
by the following loop, which should always be used as a source of
symmetry information in preference to the above space-group names.
They are only intended as comments.
;
_shelx_estimated_absorpt_t_min 0.951
_shelx_estimated_absorpt_t_max 0.978
_diffrn_measurement_ambient_temperature_device_make 'Oxford Cryostream 800'

loop_
_space_group_symop_operation_xyz
'x, y, z'
'-x, y+1/2, -z+1/2'
'-x, -y, -z'
'x, -y-1/2, z-1/2'

loop_
_atom_site_label
_atom_site_type_symbol
_atom_site_fract_x
_atom_site_fract_y
_atom_site_fract_z
_atom_site_U_iso_or_equiv
_atom_site_adp_type
_atom_site_occupancy
_atom_site_site_symmetry_order
_atom_site_calc_flag
_atom_site_refinement_flags_posn
_atom_site_refinement_flags_adp
_atom_site_refinement_flags_occupancy
_atom_site_disorder_assembly
_atom_site_disorder_group
S1_1 S 0.55095(3) 0.73137(4) 0.50146(3) 0.02390(15) Uani 1 1 d . . . . .
C1_1 C 0.42123(11) 0.52178(14) 0.46124(10) 0.0197(5) Uani 1 1 d . . . . .
S2_1 S 0.48607(3) 0.73895(4) 0.59063(3) 0.02207(14) Uani 1 1 d . . . . .
C2_1 C 0.41529(12) 0.46989(15) 0.41954(11) 0.0236(6) Uani 1 1 d . . . . .
H2_1 H 0.386400 0.429066 0.417201 0.028 Uiso 1 1 calc R U . . .
S3_1 S 0.16154(3) 0.24965(4) 0.72339(3) 0.02610(15) Uani 1 1 d . . . . .
C3_1 C 0.45189(12) 0.47815(16) 0.38135(11) 0.0252(6) Uani 1 1 d . . . . .
H3_1 H 0.448838 0.442035 0.353079 0.030 Uiso 1 1 calc R U . . .
S4_1 S 0.11381(3) 0.24340(4) 0.82169(3) 0.02779(16) Uani 1 1 d . . . . .
C4_1 C 0.49316(12) 0.53931(15) 0.38430(11) 0.0230(5) Uani 1 1 d . . . . .
H4_1 H 0.517936 0.544511 0.357790 0.028 Uiso 1 1 calc R U . . .
S5_1 S 0.62899(3) 0.87080(4) 0.53605(3) 0.02953(16) Uani 1 1 d . . . . .
C5_1 C 0.49885(11) 0.59280(15) 0.42517(10) 0.0224(5) Uani 1 1 d . . . . .
H5_1 H 0.526932 0.634586 0.426440 0.027 Uiso 1 1 calc R U . . .
S6_1 S 0.55232(3) 0.87533(4) 0.64088(3) 0.02550(15) Uani 1 1 d . . . . .
C6_1 C 0.46296(11) 0.58463(14) 0.46431(10) 0.0190(5) Uani 1 1 d . . . . .
S7_1 S 0.07573(3) 0.13011(4) 0.67166(3) 0.03231(17) Uani 1 1 d . . . . .
C7_1 C 0.45920(11) 0.62879(15) 0.51268(10) 0.0201(5) Uani 1 1 d . . . . .
S8_1 S 0.02522(3) 0.11636(4) 0.78642(4) 0.03537(19) Uani 1 1 d . . . . .
C8_1 C 0.41378(11) 0.58878(14) 0.53854(10) 0.0189(5) Uani 1 1 d . . . . .
C9_1 C 0.39159(11) 0.52331(14) 0.50768(10) 0.0192(5) Uani 1 1 d . . . . .
C10_1 C 0.39496(11) 0.60148(14) 0.58712(10) 0.0201(5) Uani 1 1 d . . . . .
H10_1 H 0.408469 0.645945 0.607789 0.024 Uiso 1 1 calc R U . . .
C11_1 C 0.35617(11) 0.54723(14) 0.60391(10) 0.0192(5) Uani 1 1 d . . . . .
C12_1 C 0.33507(11) 0.47978(14) 0.57360(10) 0.0201(5) Uani 1 1 d . . . . .
C13_1 C 0.35217(11) 0.46854(15) 0.52513(11) 0.0213(5) Uani 1 1 d . . . . .
H13_1 H 0.337638 0.424880 0.504158 0.026 Uiso 1 1 calc R U . . .
C14_1 C 0.33374(11) 0.53884(14) 0.65364(10) 0.0200(5) Uani 1 1 d . . . . .
C15_1 C 0.29875(11) 0.46635(14) 0.65124(11) 0.0209(5) Uani 1 1 d . . . . .
C16_1 C 0.29928(11) 0.42982(15) 0.60499(10) 0.0205(5) Uani 1 1 d . . . . .
C17_1 C 0.33965(11) 0.56939(14) 0.70203(10) 0.0182(5) Uani 1 1 d . . . . .
C18_1 C 0.30560(11) 0.51743(14) 0.73379(10) 0.0196(5) Uani 1 1 d . . . . .
C19_1 C 0.28061(11) 0.45348(15) 0.70233(10) 0.0208(5) Uani 1 1 d . . . . .
C20_1 C 0.29545(11) 0.52299(14) 0.78496(10) 0.0192(5) Uani 1 1 d . . . . .
H20_1 H 0.312281 0.564815 0.806417 0.023 Uiso 1 1 calc R U . . .
C21_1 C 0.25983(11) 0.46546(15) 0.80414(10) 0.0206(5) Uani 1 1 d . . . . .
C22_1 C 0.23501(11) 0.40180(15) 0.77258(11) 0.0210(5) Uani 1 1 d . . . . .
C23_1 C 0.24655(11) 0.39537(15) 0.72131(11) 0.0216(5) Uani 1 1 d . . . . .
H23_1 H 0.231363 0.352214 0.700193 0.026 Uiso 1 1 calc R U . . .
C24_1 C 0.23888(11) 0.45918(15) 0.85434(11) 0.0211(5) Uani 1 1 d . . . . .
C25_1 C 0.20034(11) 0.39305(15) 0.85369(11) 0.0213(5) Uani 1 1 d . . . . .
C26_1 C 0.19679(11) 0.35490(15) 0.80271(11) 0.0208(5) Uani 1 1 d . . . . .
C27_1 C 0.17251(12) 0.37776(17) 0.89746(11) 0.0252(6) Uani 1 1 d . . . . .
H27_1 H 0.146448 0.333822 0.897917 0.030 Uiso 1 1 calc R U . . .
C28_1 C 0.18314(12) 0.42713(17) 0.94033(11) 0.0275(6) Uani 1 1 d . . . . .
H28_1 H 0.163529 0.417055 0.969761 0.033 Uiso 1 1 calc R U . . .
C29_1 C 0.22196(12) 0.49112(17) 0.94106(11) 0.0279(6) Uani 1 1 d . . . . .
H29_1 H 0.229160 0.523598 0.971000 0.033 Uiso 1 1 calc R U . . .
C30_1 C 0.25018(12) 0.50736(16) 0.89780(11) 0.0245(6) Uani 1 1 d . . . . .
H30_1 H 0.276803 0.550776 0.897985 0.029 Uiso 1 1 calc R U . . .
C31_1 C 0.49352(11) 0.69121(14) 0.53198(10) 0.0208(5) Uani 1 1 d . . . . .
C32_1 C 0.57214(12) 0.80578(15) 0.54721(11) 0.0235(6) Uani 1 1 d . . . . .
C33_1 C 0.54195(11) 0.80893(15) 0.58820(11) 0.0223(5) Uani 1 1 d . . . . .
C34_1 C 0.27451(12) 0.34893(15) 0.59347(10) 0.0209(5) Uani 1 1 d . . . . .
C35_1 C 0.21829(12) 0.33902(15) 0.56774(11) 0.0238(6) Uani 1 1 d . . . . .
C36_1 C 0.19457(13) 0.26196(16) 0.56335(11) 0.0262(6) Uani 1 1 d . . . . .
H36_1 H 0.156476 0.254710 0.545361 0.031 Uiso 1 1 calc R U . . .
C37_1 C 0.22484(13) 0.19624(16) 0.58434(11) 0.0275(6) Uani 1 1 d . . . . .
C38_1 C 0.28142(13) 0.20746(16) 0.60901(11) 0.0261(6) Uani 1 1 d . . . . .
H38_1 H 0.303016 0.162547 0.622987 0.031 Uiso 1 1 calc R U . . .
C39_1 C 0.30720(12) 0.28263(15) 0.61373(10) 0.0225(5) Uani 1 1 d . . . . .
C40_1 C 0.37685(11) 0.63845(14) 0.72082(10) 0.0190(5) Uani 1 1 d . . . . .
C41_1 C 0.35702(12) 0.71650(15) 0.71034(11) 0.0219(5) Uani 1 1 d . . . . .
C42_1 C 0.39430(12) 0.77947(15) 0.72634(11) 0.0232(6) Uani 1 1 d . . . . .
H42_1 H 0.381355 0.832578 0.719193 0.028 Uiso 1 1 calc R U . . .
C43_1 C 0.45006(12) 0.76700(15) 0.75254(11) 0.0225(5) Uani 1 1 d . . . . .
C44_1 C 0.46839(11) 0.68894(15) 0.76240(11) 0.0221(5) Uani 1 1 d . . . . .
H44_1 H 0.506264 0.679539 0.780300 0.027 Uiso 1 1 calc R U . . .
C45_1 C 0.43267(11) 0.62400(14) 0.74672(10) 0.0199(5) Uani 1 1 d . . . . .
C46_1 C 0.16232(11) 0.29184(15) 0.78519(11) 0.0239(6) Uani 1 1 d . . . . .
C47_1 C 0.10120(12) 0.18611(15) 0.72634(12) 0.0268(6) Uani 1 1 d . . . . .
C48_1 C 0.08026(12) 0.18187(16) 0.77209(12) 0.0293(6) Uani 1 1 d . . . . .
C49_1 C 0.68626(13) 0.79942(18) 0.52602(12) 0.0319(7) Uani 1 1 d . . . . .
H49A_1 H 0.673131 0.766699 0.495206 0.038 Uiso 1 1 calc R U . . .
H49B_1 H 0.721852 0.828871 0.519031 0.038 Uiso 1 1 calc R U . . .
C50_1 C 0.70180(12) 0.74461(17) 0.57191(12) 0.0293(6) Uani 1 1 d . . . . .
H50A_1 H 0.666510 0.713758 0.578010 0.035 Uiso 1 1 calc R U . . .
H50B_1 H 0.713309 0.777548 0.602977 0.035 Uiso 1 1 calc R U . . .
C51_1 C 0.75134(12) 0.68660(17) 0.56495(12) 0.0304(6) Uani 1 1 d . . . . .
H51A_1 H 0.741091 0.655737 0.532773 0.037 Uiso 1 1 calc R U . . .
H51B_1 H 0.787536 0.717127 0.561336 0.037 Uiso 1 1 calc R U . . .
C52_1 C 0.76293(13) 0.62938(17) 0.61001(12) 0.0315(7) Uani 1 1 d . . . . .
H52A_1 H 0.727264 0.596912 0.612062 0.038 Uiso 1 1 calc R U . . .
H52B_1 H 0.770134 0.660770 0.642304 0.038 Uiso 1 1 calc R U . . .
C53_1 C 0.81466(14) 0.57340(17) 0.60693(13) 0.0346(7) Uani 1 1 d . . . . .
H53A_1 H 0.850109 0.605291 0.602868 0.042 Uiso 1 1 calc R U . . .
H53B_1 H 0.806501 0.538862 0.576121 0.042 Uiso 1 1 calc R U . . .
C54_1 C 0.82646(15) 0.5212(2) 0.65499(15) 0.0447(9) Uani 1 1 d . . . . .
H54A_1 H 0.791848 0.488414 0.658593 0.067 Uiso 1 1 calc R U . . .
H54B_1 H 0.834954 0.555186 0.685543 0.067 Uiso 1 1 calc R U . . .
H54C_1 H 0.860158 0.486499 0.651689 0.067 Uiso 1 1 calc R U . . .
C55_1 C 0.61870(12) 0.83462(15) 0.67680(11) 0.0263(6) Uani 1 1 d . . . . .
H55A_1 H 0.651765 0.842590 0.656183 0.032 Uiso 1 1 calc R U . . .
H55B_1 H 0.627533 0.865260 0.709246 0.032 Uiso 1 1 calc R U . . .
C56_1 C 0.61531(12) 0.74667(15) 0.69013(11) 0.0236(6) Uani 1 1 d . . . . .
H56A_1 H 0.607101 0.715423 0.657863 0.028 Uiso 1 1 calc R U . . .
H56B_1 H 0.582435 0.738121 0.710874 0.028 Uiso 1 1 calc R U . . .
C57_1 C 0.67201(12) 0.71650(16) 0.72038(12) 0.0269(6) Uani 1 1 d . . . . .
H57A_1 H 0.676400 0.741142 0.755124 0.032 Uiso 1 1 calc R U . . .
H57B_1 H 0.705555 0.734088 0.702600 0.032 Uiso 1 1 calc R U . . .
C58_1 C 0.67447(12) 0.62580(16) 0.72638(12) 0.0282(6) Uani 1 1 d . . . . .
H58A_1 H 0.669568 0.601265 0.691600 0.034 Uiso 1 1 calc R U . . .
H58B_1 H 0.713767 0.610713 0.743386 0.034 Uiso 1 1 calc R U . . .
C59_1 C 0.62832(13) 0.59155(15) 0.75745(12) 0.0280(6) Uani 1 1 d . . . . .
H59A_1 H 0.588927 0.607164 0.740920 0.034 Uiso 1 1 calc R U . . .
H59B_1 H 0.633692 0.614777 0.792598 0.034 Uiso 1 1 calc R U . . .
C60_1 C 0.63140(13) 0.50100(16) 0.76159(13) 0.0340(7) Uani 1 1 d . . . . .
H60A_1 H 0.623311 0.477501 0.727068 0.051 Uiso 1 1 calc R U . . .
H60B_1 H 0.602199 0.482145 0.783312 0.051 Uiso 1 1 calc R U . . .
H60C_1 H 0.670656 0.485077 0.777058 0.051 Uiso 1 1 calc R U . . .
C61_1 C 0.18236(13) 0.40932(17) 0.54690(13) 0.0343(7) Uani 1 1 d . . . . .
H61A_1 H 0.207592 0.447413 0.531479 0.051 Uiso 1 1 calc R U . . .
H61B_1 H 0.164871 0.435279 0.575077 0.051 Uiso 1 1 calc R U . . .
H61C_1 H 0.151190 0.391124 0.520565 0.051 Uiso 1 1 calc R U . . .
C62_1 C 0.19748(15) 0.11411(16) 0.58177(13) 0.0349(7) Uani 1 1 d . . . . .
H62A_1 H 0.157466 0.117264 0.564007 0.052 Uiso 1 1 calc R U . . .
H62B_1 H 0.196373 0.093688 0.616851 0.052 Uiso 1 1 calc R U . . .
H62C_1 H 0.220850 0.078124 0.562771 0.052 Uiso 1 1 calc R U . . .
C63_1 C 0.36762(12) 0.29308(17) 0.64144(12) 0.0305(6) Uani 1 1 d . . . . .
H63A_1 H 0.384701 0.240651 0.650527 0.046 Uiso 1 1 calc R U . . .
H63B_1 H 0.365568 0.324283 0.672956 0.046 Uiso 1 1 calc R U . . .
H63C_1 H 0.392144 0.321168 0.618969 0.046 Uiso 1 1 calc R U . . .
C64_1 C 0.29679(12) 0.73194(16) 0.68303(12) 0.0297(6) Uani 1 1 d . . . . .
H64A_1 H 0.290459 0.789593 0.679424 0.045 Uiso 1 1 calc R U . . .
H64B_1 H 0.267399 0.709057 0.703093 0.045 Uiso 1 1 calc R U . . .
H64C_1 H 0.293197 0.707259 0.648728 0.045 Uiso 1 1 calc R U . . .
C65_1 C 0.48906(12) 0.83640(16) 0.76949(12) 0.0289(6) Uani 1 1 d . . . . .
H65A_1 H 0.510561 0.853013 0.740995 0.043 Uiso 1 1 calc R U . . .
H65B_1 H 0.516974 0.820554 0.799105 0.043 Uiso 1 1 calc R U . . .
H65C_1 H 0.465095 0.880912 0.779419 0.043 Uiso 1 1 calc R U . . .
C66_1 C 0.45497(12) 0.54020(15) 0.75637(12) 0.0267(6) Uani 1 1 d . . . . .
H66A_1 H 0.456184 0.512884 0.723284 0.040 Uiso 1 1 calc R U . . .
H66B_1 H 0.428740 0.511299 0.776889 0.040 Uiso 1 1 calc R U . . .
H66C_1 H 0.494507 0.541876 0.775207 0.040 Uiso 1 1 calc R U . . .
C67_1 C 0.05793(13) 0.20903(17) 0.62451(12) 0.0314(6) Uani 1 1 d . . . . .
H67A_1 H 0.094176 0.239095 0.620328 0.038 Uiso 1 1 calc R U . . .
H67B_1 H 0.043956 0.184392 0.590785 0.038 Uiso 1 1 calc R U . . .
C68_1 C 0.01167(13) 0.26733(17) 0.63856(12) 0.0311(6) Uani 1 1 d . . . . .
H68A_1 H 0.022511 0.286715 0.674282 0.037 Uiso 1 1 calc R U . A 1
H68B_1 H -0.026573 0.239661 0.637235 0.037 Uiso 1 1 calc R U . A 1
C73_1 C -0.02528(13) 0.18560(18) 0.81164(13) 0.0339(7) Uani 1 1 d . . . . .
H73A_1 H -0.058475 0.155040 0.822769 0.041 Uiso 1 1 calc R U . . .
H73B_1 H -0.004836 0.212380 0.842507 0.041 Uiso 1 1 calc R U . . .
C74_1 C -0.04945(13) 0.24899(17) 0.77299(12) 0.0302(6) Uani 1 1 d . . . . .
H74A_1 H -0.016522 0.280445 0.762172 0.036 Uiso 1 1 calc R U . . .
H74B_1 H -0.069836 0.222613 0.741946 0.036 Uiso 1 1 calc R U . . .
C75_1 C -0.09177(13) 0.30464(18) 0.79554(12) 0.0334(7) Uani 1 1 d . . . . .
H75A_1 H -0.074357 0.321602 0.830387 0.040 Uiso 1 1 calc R U . . .
H75B_1 H -0.128409 0.275285 0.799384 0.040 Uiso 1 1 calc R U . . .
C76_1 C -0.10661(14) 0.37853(18) 0.76241(13) 0.0370(7) Uani 1 1 d . . . . .
H76A_1 H -0.131468 0.362416 0.730465 0.044 Uiso 1 1 calc R U . . .
H76B_1 H -0.069852 0.401185 0.752244 0.044 Uiso 1 1 calc R U . . .
C77_1 C -0.13846(16) 0.4431(2) 0.78951(15) 0.0470(9) Uani 1 1 d . . . . .
H77A_1 H -0.113917 0.458335 0.821818 0.056 Uiso 1 1 calc R U . . .
H77B_1 H -0.142958 0.490836 0.767058 0.056 Uiso 1 1 calc R U . . .
C78_1 C -0.19826(16) 0.4182(2) 0.80247(16) 0.0556(11) Uani 1 1 d . . . . .
H78A_1 H -0.223264 0.404194 0.770651 0.083 Uiso 1 1 calc R U . . .
H78B_1 H -0.216081 0.462420 0.819631 0.083 Uiso 1 1 calc R U . . .
H78C_1 H -0.194208 0.371871 0.825544 0.083 Uiso 1 1 calc R U . . .
C69A_1 C 0.0057(6) 0.3409(9) 0.6001(6) 0.028(2) Uani 0.594(11) 1 d . . P B 1
H69A_1 H 0.045041 0.363724 0.597475 0.033 Uiso 0.594(11) 1 calc R U P B 1
H69B_1 H -0.010784 0.322597 0.565294 0.033 Uiso 0.594(11) 1 calc R U P B 1
C70A_1 C -0.0346(3) 0.4063(5) 0.6190(3) 0.0319(15) Uani 0.594(11) 1 d . . P B 1
H70A_1 H -0.075182 0.385568 0.616731 0.038 Uiso 0.594(11) 1 calc R U P B 1
H70B_1 H -0.021460 0.418205 0.655783 0.038 Uiso 0.594(11) 1 calc R U P B 1
C71A_1 C -0.0343(3) 0.4835(4) 0.5877(3) 0.0354(17) Uani 0.594(11) 1 d . . P B 1
H71A_1 H -0.053583 0.526055 0.605860 0.042 Uiso 0.594(11) 1 calc R U P B 1
H71B_1 H 0.006792 0.499867 0.585924 0.042 Uiso 0.594(11) 1 calc R U P B 1
C72A_1 C -0.0651(3) 0.4760(4) 0.5334(3) 0.048(2) Uani 0.594(11) 1 d . . P B 1
H72A_1 H -0.062975 0.527039 0.515342 0.072 Uiso 0.594(11) 1 calc R U P B 1
H72B_1 H -0.106303 0.461766 0.534704 0.072 Uiso 0.594(11) 1 calc R U P B 1
H72C_1 H -0.046052 0.434441 0.514880 0.072 Uiso 0.594(11) 1 calc R U P B 1
C69B_1 C -0.0059(9) 0.3229(12) 0.5970(10) 0.026(3) Uani 0.406(11) 1 d . . P B 2
H69C_1 H -0.020415 0.291841 0.565813 0.032 Uiso 0.406(11) 1 calc R U P B 2
H69D_1 H 0.029336 0.352475 0.589251 0.032 Uiso 0.406(11) 1 calc R U P B 2
C70B_1 C -0.0520(5) 0.3823(6) 0.6068(5) 0.033(2) Uani 0.406(11) 1 d . . P B 2
H70C_1 H -0.038474 0.411891 0.638865 0.040 Uiso 0.406(11) 1 calc R U P B 2
H70D_1 H -0.088097 0.353082 0.612679 0.040 Uiso 0.406(11) 1 calc R U P B 2
C71B_1 C -0.0673(4) 0.4422(5) 0.5635(4) 0.039(3) Uani 0.406(11) 1 d . . P B 2
H71C_1 H -0.106899 0.463854 0.566134 0.047 Uiso 0.406(11) 1 calc R U P B 2
H71D_1 H -0.068567 0.414134 0.529960 0.047 Uiso 0.406(11) 1 calc R U P B 2
C72B_1 C -0.0237(5) 0.5119(6) 0.5642(5) 0.052(3) Uani 0.406(11) 1 d . . P B 2
H72D_1 H -0.037693 0.550392 0.537299 0.079 Uiso 0.406(11) 1 calc R U P B 2
H72E_1 H 0.014842 0.491552 0.557818 0.079 Uiso 0.406(11) 1 calc R U P B 2
H72F_1 H -0.020308 0.538080 0.598043 0.079 Uiso 0.406(11) 1 calc R U P B 2
S1_2 S 0.20618(3) 0.71519(4) 0.80949(3) 0.02387(15) Uani 1 1 d . . . . .
C1_2 C 0.11909(11) 0.56420(15) 0.79214(10) 0.0214(5) Uani 1 1 d . . . . .
S2_2 S 0.16548(3) 0.72728(4) 0.91085(3) 0.02716(16) Uani 1 1 d . . . . .
C2_2 C 0.08087(11) 0.49938(15) 0.79727(10) 0.0212(5) Uani 1 1 d . . . . .
S3_2 S 0.28945(3) 0.85049(4) 0.82383(3) 0.02542(15) Uani 1 1 d . . . . .
C3_2 C 0.06739(12) 0.44553(16) 0.75713(11) 0.0254(6) Uani 1 1 d . . . . .
H3_2 H 0.041400 0.402372 0.760847 0.030 Uiso 1 1 calc R U . . .
S4_2 S 0.24019(3) 0.87214(4) 0.94167(3) 0.02577(15) Uani 1 1 d . . . . .
C4_2 C 0.09220(13) 0.45530(16) 0.71156(11) 0.0280(6) Uani 1 1 d . . . . .
H4_2 H 0.083065 0.418971 0.683804 0.034 Uiso 1 1 calc R U . . .
C5_2 C 0.13048(13) 0.51836(16) 0.70656(12) 0.0280(6) Uani 1 1 d . . . . .
H5_2 H 0.147502 0.524339 0.675311 0.034 Uiso 1 1 calc R U . . .
C6_2 C 0.14435(12) 0.57281(16) 0.74632(11) 0.0259(6) Uani 1 1 d . . . . .
H6_2 H 0.170726 0.615428 0.742371 0.031 Uiso 1 1 calc R U . . .
C7_2 C 0.12439(11) 0.61069(15) 0.84035(10) 0.0204(5) Uani 1 1 d . . . . .
C8_2 C 0.08662(11) 0.57063(15) 0.87411(10) 0.0200(5) Uani 1 1 d . . . . .
C9_2 C 0.06155(11) 0.50270(15) 0.84822(10) 0.0214(5) Uani 1 1 d . . . . .
C10_2 C 0.15970(11) 0.67521(15) 0.85180(11) 0.0218(5) Uani 1 1 d . . . . .
C11_2 C 0.23651(11) 0.79153(15) 0.84967(11) 0.0235(6) Uani 1 1 d . . . . .
C12_2 C 0.21781(11) 0.79798(15) 0.89636(11) 0.0234(6) Uani 1 1 d . . . . .
C13_2 C 0.07412(11) 0.58800(15) 0.92458(10) 0.0220(5) Uani 1 1 d . . . . .
H13_2 H 0.089861 0.634165 0.942269 0.026 Uiso 1 1 calc R U . . .
C14_2 C 0.03842(11) 0.53614(15) 0.94757(11) 0.0214(5) Uani 1 1 d . . . . .
C15_2 C 0.01468(11) 0.46604(15) 0.92182(11) 0.0215(5) Uani 1 1 d . . . . .
C16_2 C 0.02012(11) 0.57798(15) 1.04304(11) 0.0210(5) Uani 1 1 d . . . . .
C17_2 C 0.01779(11) 0.53589(15) 0.99836(11) 0.0227(5) Uani 1 1 d . . . . .
C18_2 C 0.02570(11) 0.44952(15) 0.87186(11) 0.0215(5) Uani 1 1 d . . . . .
H18_2 H 0.009519 0.403645 0.854123 0.026 Uiso 1 1 calc R U . . .
C19_2 C 0.35599(12) 0.81694(15) 0.86249(11) 0.0250(6) Uani 1 1 d . . . . .
H19A_2 H 0.390061 0.843264 0.849698 0.030 Uiso 1 1 calc R U . . .
H19B_2 H 0.354790 0.834227 0.898653 0.030 Uiso 1 1 calc R U . . .
C20_2 C 0.36518(11) 0.72674(15) 0.86177(11) 0.0224(5) Uani 1 1 d . . . . .
H20A_2 H 0.331767 0.699967 0.875343 0.027 Uiso 1 1 calc R U . . .
H20B_2 H 0.366135 0.708861 0.825692 0.027 Uiso 1 1 calc R U . . .
C21_2 C 0.42184(12) 0.70241(15) 0.89397(11) 0.0247(6) Uani 1 1 d . . . . .
H21A_2 H 0.422088 0.723877 0.929358 0.030 Uiso 1 1 calc R U . . .
H21B_2 H 0.455387 0.726175 0.878833 0.030 Uiso 1 1 calc R U . . .
C22_2 C 0.42955(12) 0.61196(16) 0.89682(12) 0.0275(6) Uani 1 1 d . . . . .
H22A_2 H 0.427594 0.590459 0.861296 0.033 Uiso 1 1 calc R U . . .
H22B_2 H 0.396648 0.588589 0.913075 0.033 Uiso 1 1 calc R U . . .
C23_2 C 0.48744(13) 0.58591(17) 0.92740(12) 0.0300(6) Uani 1 1 d . . . . .
H23A_2 H 0.490760 0.610549 0.962126 0.036 Uiso 1 1 calc R U . . .
H23B_2 H 0.487029 0.527283 0.931935 0.036 Uiso 1 1 calc R U . . .
C24_2 C 0.54096(13) 0.60907(18) 0.90114(13) 0.0349(7) Uani 1 1 d . . . . .
H24A_2 H 0.540074 0.580449 0.868286 0.052 Uiso 1 1 calc R U . . .
H24B_2 H 0.576756 0.594951 0.923603 0.052 Uiso 1 1 calc R U . . .
H24C_2 H 0.540426 0.666678 0.894673 0.052 Uiso 1 1 calc R U . . .
C25_2 C 0.26202(12) 0.81132(16) 0.99856(11) 0.0260(6) Uani 1 1 d . . . . .
H25A_2 H 0.276279 0.846993 1.027620 0.031 Uiso 1 1 calc R U . . .
H25B_2 H 0.227029 0.782992 1.008079 0.031 Uiso 1 1 calc R U . . .
C26_2 C 0.30933(12) 0.75034(16) 0.99178(11) 0.0248(6) Uani 1 1 d . . . . .
H26A_2 H 0.345664 0.778436 0.985298 0.030 Uiso 1 1 calc R U . . .
H26B_2 H 0.296590 0.716791 0.961252 0.030 Uiso 1 1 calc R U . . .
C27_2 C 0.32231(13) 0.69706(16) 1.03911(11) 0.0279(6) Uani 1 1 d . . . . .
H27A_2 H 0.285396 0.671840 1.046932 0.033 Uiso 1 1 calc R U . . .
H27B_2 H 0.337455 0.730320 1.069130 0.033 Uiso 1 1 calc R U . . .
C28_2 C 0.36702(12) 0.63195(17) 1.03146(12) 0.0298(6) Uani 1 1 d . . . . .
H28A_2 H 0.350812 0.596987 1.002650 0.036 Uiso 1 1 calc R U . . .
H28B_2 H 0.403016 0.657183 1.021521 0.036 Uiso 1 1 calc R U . . .
C29_2 C 0.38323(13) 0.58103(18) 1.07933(13) 0.0358(7) Uani 1 1 d . . . . .
H29A_2 H 0.394912 0.616452 1.109164 0.043 Uiso 1 1 calc R U . . .
H29B_2 H 0.417467 0.547435 1.074026 0.043 Uiso 1 1 calc R U . . .
C30_2 C 0.33330(14) 0.52743(19) 1.09191(14) 0.0406(8) Uani 1 1 d . . . . .
H30A_2 H 0.319989 0.494283 1.061828 0.061 Uiso 1 1 calc R U . . .
H30B_2 H 0.300689 0.560432 1.100721 0.061 Uiso 1 1 calc R U . . .
H30C_2 H 0.347079 0.493072 1.121268 0.061 Uiso 1 1 calc R U . . .
C31_2 C 0.05232(11) 0.65420(15) 1.05410(10) 0.0208(5) Uani 1 1 d . . . . .
C32_2 C 0.02237(12) 0.72688(15) 1.05265(11) 0.0232(5) Uani 1 1 d . . . . .
C33_2 C 0.05429(12) 0.79733(15) 1.06130(11) 0.0264(6) Uani 1 1 d . . . . .
H33_2 H 0.033866 0.846701 1.060324 0.032 Uiso 1 1 calc R U . . .
C34_2 C 0.11496(12) 0.79750(16) 1.07127(11) 0.0247(6) Uani 1 1 d . . . . .
C35_2 C 0.14395(12) 0.72464(16) 1.07282(11) 0.0247(6) Uani 1 1 d . . . . .
H35_2 H 0.185433 0.723651 1.080489 0.030 Uiso 1 1 calc R U . . .
C36_2 C 0.11372(12) 0.65277(15) 1.06341(11) 0.0223(5) Uani 1 1 d . . . . .
C37_2 C -0.04350(12) 0.73054(18) 1.04162(13) 0.0320(7) Uani 1 1 d . . . . .
H37A_2 H -0.056568 0.785842 1.044528 0.048 Uiso 1 1 calc R U . . .
H37B_2 H -0.061086 0.697230 1.066565 0.048 Uiso 1 1 calc R U . . .
H37C_2 H -0.055682 0.710928 1.006580 0.048 Uiso 1 1 calc R U . . .
C38_2 C 0.14839(14) 0.87464(16) 1.07978(13) 0.0341(7) Uani 1 1 d . . . . .
H38A_2 H 0.162701 0.891193 1.047477 0.051 Uiso 1 1 calc R U . . .
H38B_2 H 0.181754 0.866940 1.106439 0.051 Uiso 1 1 calc R U . . .
H38C_2 H 0.122463 0.915955 1.090968 0.051 Uiso 1 1 calc R U . . .
C39_2 C 0.14704(12) 0.57532(16) 1.06307(12) 0.0288(6) Uani 1 1 d . . . . .
H39A_2 H 0.142019 0.552808 1.028143 0.043 Uiso 1 1 calc R U . . .
H39B_2 H 0.131987 0.537652 1.087047 0.043 Uiso 1 1 calc R U . . .
H39C_2 H 0.188777 0.585163 1.073800 0.043 Uiso 1 1 calc R U . . .

loop_
_atom_site_aniso_label
_atom_site_aniso_U_11
_atom_site_aniso_U_22
_atom_site_aniso_U_33
_atom_site_aniso_U_23
_atom_site_aniso_U_13
_atom_site_aniso_U_12
S1_1 0.0249(3) 0.0254(3) 0.0219(4) -0.0002(3) 0.0047(3) -0.0076(3)
C1_1 0.0185(12) 0.0198(12) 0.0208(14) 0.0039(10) 0.0021(10) 0.0013(9)
S2_1 0.0237(3) 0.0195(3) 0.0234(3) -0.0020(2) 0.0045(3) -0.0047(2)
C2_1 0.0270(14) 0.0205(13) 0.0234(15) 0.0016(10) 0.0035(11) -0.0018(10)
S3_1 0.0249(3) 0.0229(3) 0.0307(4) -0.0001(3) 0.0043(3) -0.0064(3)
C3_1 0.0335(15) 0.0232(13) 0.0188(14) -0.0007(10) 0.0023(11) 0.0023(11)
S4_1 0.0250(3) 0.0294(4) 0.0288(4) 0.0074(3) 0.0025(3) -0.0083(3)
C4_1 0.0246(13) 0.0254(13) 0.0189(14) 0.0027(10) 0.0026(11) 0.0041(10)
S5_1 0.0304(4) 0.0275(3) 0.0305(4) 0.0032(3) 0.0030(3) -0.0118(3)
C5_1 0.0221(13) 0.0237(13) 0.0214(14) 0.0035(10) 0.0030(11) 0.0003(10)
S6_1 0.0295(4) 0.0185(3) 0.0277(4) -0.0024(3) 0.0001(3) -0.0014(3)
C6_1 0.0197(12) 0.0181(12) 0.0188(13) 0.0017(9) 0.0004(10) 0.0008(9)
S7_1 0.0323(4) 0.0218(3) 0.0417(5) -0.0043(3) -0.0001(3) -0.0046(3)
C7_1 0.0199(12) 0.0187(12) 0.0216(14) 0.0032(10) 0.0020(10) -0.0012(9)
S8_1 0.0297(4) 0.0276(4) 0.0483(5) 0.0088(3) 0.0028(3) -0.0113(3)
C8_1 0.0193(12) 0.0159(11) 0.0214(14) 0.0043(9) 0.0011(10) 0.0001(9)
C9_1 0.0196(12) 0.0182(12) 0.0201(13) 0.0008(10) 0.0035(10) -0.0004(9)
C10_1 0.0227(13) 0.0161(11) 0.0217(14) -0.0012(10) 0.0034(10) -0.0014(9)
C11_1 0.0222(12) 0.0174(12) 0.0179(13) 0.0001(9) 0.0024(10) -0.0011(9)
C12_1 0.0220(13) 0.0185(12) 0.0194(13) -0.0010(10) 0.0013(10) -0.0023(9)
C13_1 0.0232(13) 0.0181(12) 0.0226(14) -0.0008(10) 0.0021(11) -0.0040(10)
C14_1 0.0216(12) 0.0162(12) 0.0226(14) 0.0002(10) 0.0043(10) -0.0043(9)
C15_1 0.0228(13) 0.0178(12) 0.0225(14) -0.0012(10) 0.0045(10) -0.0035(10)
C16_1 0.0206(12) 0.0186(12) 0.0225(14) -0.0017(10) 0.0034(10) -0.0030(9)
C17_1 0.0195(12) 0.0164(11) 0.0194(13) -0.0009(9) 0.0045(10) -0.0006(9)
C18_1 0.0192(12) 0.0166(12) 0.0232(14) -0.0024(10) 0.0032(10) -0.0012(9)
C19_1 0.0235(13) 0.0187(12) 0.0210(14) -0.0007(10) 0.0055(10) -0.0022(10)
C20_1 0.0197(12) 0.0189(12) 0.0192(13) -0.0006(9) 0.0033(10) -0.0005(9)
C21_1 0.0185(12) 0.0215(12) 0.0216(14) 0.0011(10) 0.0016(10) 0.0006(9)
C22_1 0.0199(12) 0.0184(12) 0.0248(14) 0.0024(10) 0.0030(10) 0.0002(9)
C23_1 0.0228(13) 0.0202(12) 0.0222(14) -0.0008(10) 0.0041(11) -0.0012(10)
C24_1 0.0187(12) 0.0247(13) 0.0206(14) 0.0014(10) 0.0052(10) 0.0016(10)
C25_1 0.0177(12) 0.0235(13) 0.0223(14) 0.0046(10) 0.0001(10) 0.0009(10)
C26_1 0.0168(12) 0.0214(12) 0.0245(14) 0.0030(10) 0.0031(10) -0.0009(9)
C27_1 0.0217(13) 0.0310(14) 0.0227(15) 0.0066(11) 0.0015(11) -0.0010(11)
C28_1 0.0219(13) 0.0374(16) 0.0239(15) 0.0060(12) 0.0056(11) 0.0013(11)
C29_1 0.0290(15) 0.0313(15) 0.0232(15) -0.0010(11) 0.0028(12) 0.0044(11)
C30_1 0.0230(13) 0.0268(14) 0.0237(15) 0.0020(11) 0.0033(11) 0.0004(10)
C31_1 0.0228(13) 0.0181(12) 0.0215(14) 0.0042(10) 0.0030(10) 0.0000(9)
C32_1 0.0246(13) 0.0225(13) 0.0229(15) 0.0013(10) 0.0012(11) -0.0026(10)
C33_1 0.0229(13) 0.0180(12) 0.0251(15) 0.0024(10) -0.0002(11) -0.0004(10)
C34_1 0.0263(13) 0.0183(12) 0.0191(14) -0.0029(10) 0.0073(11) -0.0046(10)
C35_1 0.0285(14) 0.0209(13) 0.0223(14) -0.0003(10) 0.0041(11) -0.0033(10)
C36_1 0.0298(14) 0.0243(13) 0.0246(15) -0.0025(11) 0.0036(12) -0.0084(11)
C37_1 0.0393(16) 0.0207(13) 0.0236(15) -0.0025(11) 0.0087(12) -0.0079(11)
C38_1 0.0346(15) 0.0189(12) 0.0257(15) 0.0004(11) 0.0074(12) 0.0009(11)
C39_1 0.0290(14) 0.0208(12) 0.0188(14) -0.0020(10) 0.0070(11) -0.0026(10)
C40_1 0.0232(13) 0.0159(11) 0.0191(13) -0.0008(9) 0.0076(10) -0.0033(9)
C41_1 0.0257(13) 0.0185(12) 0.0222(14) -0.0027(10) 0.0056(11) -0.0010(10)
C42_1 0.0302(14) 0.0164(12) 0.0232(14) -0.0005(10) 0.0048(11) -0.0026(10)
C43_1 0.0262(13) 0.0211(13) 0.0212(14) -0.0047(10) 0.0067(11) -0.0047(10)
C44_1 0.0202(13) 0.0228(13) 0.0233(14) -0.0036(10) 0.0024(10) -0.0006(10)
C45_1 0.0220(12) 0.0182(12) 0.0202(14) -0.0020(10) 0.0055(10) 0.0004(9)
C46_1 0.0203(13) 0.0207(13) 0.0302(16) 0.0065(11) 0.0002(11) -0.0014(10)
C47_1 0.0251(14) 0.0187(13) 0.0363(17) 0.0038(11) 0.0015(12) -0.0033(10)
C48_1 0.0257(14) 0.0212(13) 0.0399(18) 0.0058(12) -0.0002(13) -0.0052(11)
C49_1 0.0277(15) 0.0408(17) 0.0282(16) -0.0052(13) 0.0074(12) -0.0130(12)
C50_1 0.0267(14) 0.0327(15) 0.0292(16) -0.0027(12) 0.0061(12) -0.0079(12)
C51_1 0.0262(14) 0.0350(16) 0.0309(17) -0.0096(12) 0.0071(12) -0.0086(12)
C52_1 0.0277(15) 0.0333(15) 0.0342(18) -0.0037(13) 0.0071(13) -0.0036(12)
C53_1 0.0354(16) 0.0278(15) 0.042(2) -0.0084(13) 0.0093(14) -0.0048(12)
C54_1 0.044(2) 0.0350(18) 0.056(2) 0.0019(16) 0.0100(17) -0.0034(14)
C55_1 0.0275(14) 0.0237(13) 0.0271(16) -0.0004(11) 0.0008(12) -0.0031(11)
C56_1 0.0247(13) 0.0209(13) 0.0249(15) 0.0021(10) 0.0019(11) -0.0021(10)
C57_1 0.0273(14) 0.0257(14) 0.0282(16) -0.0008(11) 0.0044(12) -0.0024(11)
C58_1 0.0245(14) 0.0267(14) 0.0336(17) 0.0001(12) 0.0046(12) 0.0038(11)
C59_1 0.0336(15) 0.0216(13) 0.0290(16) -0.0010(11) 0.0051(12) 0.0012(11)
C60_1 0.0336(16) 0.0251(14) 0.043(2) 0.0020(13) 0.0051(14) 0.0021(12)
C61_1 0.0327(16) 0.0268(15) 0.0419(19) 0.0007(13) -0.0015(14) -0.0032(12)
C62_1 0.0514(19) 0.0223(14) 0.0317(18) -0.0052(12) 0.0071(15) -0.0122(13)
C63_1 0.0267(15) 0.0293(15) 0.0353(18) 0.0018(12) 0.0023(13) 0.0008(11)
C64_1 0.0270(14) 0.0247(14) 0.0357(18) 0.0010(12) -0.0037(12) 0.0013(11)
C65_1 0.0273(14) 0.0253(14) 0.0345(17) -0.0097(12) 0.0051(12) -0.0073(11)
C66_1 0.0290(14) 0.0205(13) 0.0305(16) -0.0029(11) 0.0028(12) 0.0026(10)
C67_1 0.0295(15) 0.0313(15) 0.0331(17) -0.0034(12) 0.0029(13) -0.0018(12)
C68_1 0.0291(15) 0.0348(16) 0.0297(17) -0.0012(12) 0.0048(12) 0.0014(12)
C73_1 0.0275(15) 0.0401(17) 0.0341(18) 0.0073(13) 0.0036(13) -0.0124(13)
C74_1 0.0300(15) 0.0323(15) 0.0285(16) -0.0007(12) 0.0038(12) -0.0092(12)
C75_1 0.0307(16) 0.0389(17) 0.0308(17) -0.0039(13) 0.0046(13) -0.0086(13)
C76_1 0.0364(17) 0.0360(17) 0.0376(19) -0.0033(14) 0.0004(14) -0.0064(13)
C77_1 0.053(2) 0.0416(19) 0.044(2) -0.0097(16) -0.0049(17) 0.0008(16)
C78_1 0.043(2) 0.070(3) 0.050(2) -0.024(2) -0.0106(18) 0.0059(18)
C69A_1 0.024(6) 0.032(6) 0.027(4) 0.005(4) 0.004(4) -0.006(3)
C70A_1 0.032(4) 0.029(4) 0.035(4) 0.001(3) 0.006(3) 0.004(3)
C71A_1 0.037(3) 0.033(3) 0.037(4) -0.006(3) 0.006(3) 0.007(2)
C72A_1 0.061(4) 0.050(4) 0.033(4) -0.001(3) 0.003(3) 0.017(3)
C69B_1 0.013(7) 0.028(8) 0.039(6) -0.001(6) 0.008(5) -0.006(4)
C70B_1 0.029(5) 0.026(5) 0.046(7) 0.000(4) 0.011(4) -0.004(4)
C71B_1 0.042(5) 0.036(5) 0.039(6) 0.000(4) 0.004(4) 0.007(4)
C72B_1 0.068(7) 0.045(6) 0.045(7) 0.006(5) 0.009(5) -0.015(5)
S1_2 0.0223(3) 0.0273(3) 0.0223(4) 0.0029(3) 0.0036(3) -0.0042(3)
C1_2 0.0201(12) 0.0234(13) 0.0206(14) 0.0029(10) 0.0022(10) 0.0043(10)
S2_2 0.0274(4) 0.0312(4) 0.0233(4) -0.0002(3) 0.0048(3) -0.0113(3)
C2_2 0.0202(12) 0.0220(12) 0.0212(14) 0.0026(10) 0.0018(10) 0.0044(10)
S3_2 0.0216(3) 0.0253(3) 0.0296(4) 0.0087(3) 0.0038(3) -0.0020(3)
C3_2 0.0289(14) 0.0207(13) 0.0265(15) 0.0012(11) 0.0030(12) 0.0032(10)
S4_2 0.0278(3) 0.0207(3) 0.0287(4) 0.0015(3) 0.0028(3) -0.0032(3)
C4_2 0.0377(16) 0.0221(13) 0.0245(15) -0.0002(11) 0.0051(12) 0.0037(11)
C5_2 0.0341(16) 0.0267(14) 0.0242(15) 0.0031(11) 0.0076(12) 0.0044(11)
C6_2 0.0263(14) 0.0251(13) 0.0265(15) 0.0064(11) 0.0042(11) 0.0027(11)
C7_2 0.0192(12) 0.0236(13) 0.0186(13) 0.0045(10) 0.0025(10) 0.0009(10)
C8_2 0.0186(12) 0.0210(12) 0.0199(14) 0.0032(10) 0.0002(10) 0.0007(9)
C9_2 0.0193(12) 0.0234(13) 0.0211(14) 0.0020(10) 0.0004(10) 0.0029(10)
C10_2 0.0201(12) 0.0222(13) 0.0230(14) 0.0037(10) 0.0022(10) 0.0002(10)
C11_2 0.0185(12) 0.0238(13) 0.0272(15) 0.0036(11) -0.0017(11) 0.0011(10)
C12_2 0.0210(13) 0.0239(13) 0.0249(15) 0.0034(11) 0.0005(11) -0.0017(10)
C13_2 0.0230(13) 0.0210(13) 0.0212(14) 0.0004(10) -0.0016(10) -0.0019(10)
C14_2 0.0203(12) 0.0231(13) 0.0206(14) 0.0011(10) 0.0015(10) -0.0021(10)
C15_2 0.0198(12) 0.0207(12) 0.0240(14) 0.0000(10) 0.0027(10) -0.0015(10)
C16_2 0.0194(12) 0.0205(12) 0.0232(14) 0.0005(10) 0.0022(10) -0.0027(9)
C17_2 0.0229(13) 0.0229(13) 0.0227(14) 0.0018(10) 0.0040(11) -0.0042(10)
C18_2 0.0216(13) 0.0197(12) 0.0227(14) 0.0009(10) 0.0000(10) -0.0011(10)
C19_2 0.0223(13) 0.0261(14) 0.0267(15) 0.0007(11) 0.0025(11) -0.0023(10)
C20_2 0.0221(13) 0.0230(13) 0.0224(14) 0.0005(10) 0.0034(11) 0.0010(10)
C21_2 0.0235(13) 0.0241(13) 0.0263(15) -0.0005(11) 0.0025(11) 0.0006(10)
C22_2 0.0288(15) 0.0226(13) 0.0302(16) -0.0001(11) 0.0005(12) -0.0010(11)
C23_2 0.0349(16) 0.0241(14) 0.0296(17) -0.0001(11) -0.0014(13) 0.0051(11)
C24_2 0.0317(16) 0.0349(16) 0.0370(19) -0.0022(13) 0.0002(13) 0.0100(13)
C25_2 0.0294(14) 0.0253(14) 0.0237(15) 0.0008(11) 0.0043(12) -0.0022(11)
C26_2 0.0259(14) 0.0270(14) 0.0215(14) -0.0003(11) 0.0028(11) -0.0012(11)
C27_2 0.0297(15) 0.0290(14) 0.0246(15) 0.0026(11) 0.0021(12) -0.0001(11)
C28_2 0.0252(14) 0.0300(15) 0.0344(17) 0.0025(12) 0.0045(12) 0.0006(11)
C29_2 0.0294(16) 0.0334(16) 0.044(2) 0.0077(14) 0.0020(14) 0.0026(12)
C30_2 0.0372(18) 0.0376(17) 0.048(2) 0.0150(15) 0.0077(15) 0.0029(14)
C31_2 0.0248(13) 0.0199(12) 0.0182(13) -0.0011(10) 0.0049(10) -0.0049(10)
C32_2 0.0239(13) 0.0237(13) 0.0217(14) 0.0032(10) 0.0018(11) -0.0013(10)
C33_2 0.0335(15) 0.0182(12) 0.0286(16) 0.0026(11) 0.0079(12) -0.0001(11)
C34_2 0.0282(14) 0.0231(13) 0.0234(15) -0.0012(11) 0.0053(11) -0.0077(11)
C35_2 0.0241(13) 0.0267(14) 0.0235(15) -0.0007(11) 0.0034(11) -0.0060(11)
C36_2 0.0249(13) 0.0218(13) 0.0202(14) 0.0007(10) 0.0029(11) -0.0023(10)
C37_2 0.0260(15) 0.0328(15) 0.0375(18) 0.0042(13) 0.0049(13) 0.0010(12)
C38_2 0.0387(17) 0.0215(14) 0.0431(19) -0.0049(12) 0.0089(14) -0.0097(12)
C39_2 0.0240(14) 0.0254(14) 0.0367(18) -0.0019(12) 0.0023(12) -0.0005(11)

loop_
_atom_type_symbol
_atom_type_description
_atom_type_scat_dispersion_real
_atom_type_scat_dispersion_imag
_atom_type_scat_source
C C 0.0033 0.0016 'International Tables Vol C Tables 4.2.6.8 and 6.1.1.4'
S S 0.1246 0.1234 'International Tables Vol C Tables 4.2.6.8 and 6.1.1.4'
H H 0.0000 0.0000 'International Tables Vol C Tables 4.2.6.8 and 6.1.1.4'

loop_
_geom_angle_atom_site_label_1
_geom_angle_atom_site_label_2
_geom_angle_atom_site_label_3
_geom_angle
_geom_angle_site_symmetry_1
_geom_angle_site_symmetry_3
_geom_angle_publ_flag
C31_1 S1_1 C32_1 97.29(13) . . ?
C2_1 C1_1 C6_1 120.8(2) . . ?
C2_1 C1_1 C9_1 130.6(2) . . ?
C6_1 C1_1 C9_1 108.6(2) . . ?
C33_1 S2_1 C31_1 97.29(13) . . ?
C3_1 C2_1 C1_1 119.3(2) . . ?
C47_1 S3_1 C46_1 97.24(14) . . ?
C2_1 C3_1 C4_1 120.1(3) . . ?
C46_1 S4_1 C48_1 97.10(14) . . ?
C5_1 C4_1 C3_1 121.3(3) . . ?
C32_1 S5_1 C49_1 100.40(13) . . ?
C4_1 C5_1 C6_1 119.3(2) . . ?
C33_1 S6_1 C55_1 101.03(13) . . ?
C5_1 C6_1 C1_1 119.0(2) . . ?
C5_1 C6_1 C7_1 132.7(2) . . ?
C1_1 C6_1 C7_1 108.2(2) . . ?
C47_1 S7_1 C67_1 100.80(13) . . ?
C31_1 C7_1 C8_1 126.1(2) . . ?
C31_1 C7_1 C6_1 127.5(2) . . ?
C8_1 C7_1 C6_1 106.3(2) . . ?
C48_1 S8_1 C73_1 100.65(14) . . ?
C10_1 C8_1 C9_1 120.1(2) . . ?
C10_1 C8_1 C7_1 131.1(2) . . ?
C9_1 C8_1 C7_1 108.6(2) . . ?
C13_1 C9_1 C8_1 121.6(2) . . ?
C13_1 C9_1 C1_1 129.9(2) . . ?
C8_1 C9_1 C1_1 108.2(2) . . ?
C11_1 C10_1 C8_1 117.8(2) . . ?
C10_1 C11_1 C12_1 122.3(2) . . ?
C10_1 C11_1 C14_1 130.9(2) . . ?
C12_1 C11_1 C14_1 106.4(2) . . ?
C13_1 C12_1 C11_1 119.9(2) . . ?
C13_1 C12_1 C16_1 131.6(2) . . ?
C11_1 C12_1 C16_1 108.3(2) . . ?
C12_1 C13_1 C9_1 118.2(2) . . ?
C17_1 C14_1 C15_1 110.5(2) . . ?
C17_1 C14_1 C11_1 141.8(2) . . ?
C15_1 C14_1 C11_1 107.1(2) . . ?
C16_1 C15_1 C14_1 110.7(2) . . ?
C16_1 C15_1 C19_1 141.3(2) . . ?
C14_1 C15_1 C19_1 107.5(2) . . ?
C15_1 C16_1 C12_1 107.5(2) . . ?
C15_1 C16_1 C34_1 123.3(2) . . ?
C12_1 C16_1 C34_1 128.8(2) . . ?
C14_1 C17_1 C18_1 107.3(2) . . ?
C14_1 C17_1 C40_1 126.3(2) . . ?
C18_1 C17_1 C40_1 126.3(2) . . ?
C20_1 C18_1 C19_1 120.1(2) . . ?
C20_1 C18_1 C17_1 131.1(2) . . ?
C19_1 C18_1 C17_1 108.8(2) . . ?
C23_1 C19_1 C18_1 122.1(2) . . ?
C23_1 C19_1 C15_1 132.0(2) . . ?
C18_1 C19_1 C15_1 106.0(2) . . ?
C18_1 C20_1 C21_1 118.2(2) . . ?
C20_1 C21_1 C22_1 121.5(2) . . ?
C20_1 C21_1 C24_1 130.1(2) . . ?
C22_1 C21_1 C24_1 108.3(2) . . ?
C23_1 C22_1 C21_1 120.1(2) . . ?
C23_1 C22_1 C26_1 131.4(2) . . ?
C21_1 C22_1 C26_1 108.3(2) . . ?
C19_1 C23_1 C22_1 118.0(2) . . ?
C30_1 C24_1 C25_1 121.3(3) . . ?
C30_1 C24_1 C21_1 130.0(2) . . ?
C25_1 C24_1 C21_1 108.6(2) . . ?
C27_1 C25_1 C24_1 118.6(3) . . ?
C27_1 C25_1 C26_1 132.7(2) . . ?
C24_1 C25_1 C26_1 108.6(2) . . ?
C46_1 C26_1 C25_1 127.4(2) . . ?
C46_1 C26_1 C22_1 126.4(3) . . ?
C25_1 C26_1 C22_1 106.1(2) . . ?
C28_1 C27_1 C25_1 119.7(3) . . ?
C27_1 C28_1 C29_1 121.4(3) . . ?
C30_1 C29_1 C28_1 119.8(3) . . ?
C24_1 C30_1 C29_1 119.1(3) . . ?
C7_1 C31_1 S2_1 123.9(2) . . ?
C7_1 C31_1 S1_1 123.9(2) . . ?
S2_1 C31_1 S1_1 112.18(14) . . ?
C33_1 C32_1 S5_1 125.0(2) . . ?
C33_1 C32_1 S1_1 116.2(2) . . ?
S5_1 C32_1 S1_1 118.77(16) . . ?
C32_1 C33_1 S2_1 117.0(2) . . ?
C32_1 C33_1 S6_1 127.7(2) . . ?
S2_1 C33_1 S6_1 115.35(16) . . ?
C35_1 C34_1 C39_1 120.6(2) . . ?
C35_1 C34_1 C16_1 121.1(2) . . ?
C39_1 C34_1 C16_1 118.0(2) . . ?
C34_1 C35_1 C36_1 118.6(2) . . ?
C34_1 C35_1 C61_1 121.2(2) . . ?
C36_1 C35_1 C61_1 120.1(3) . . ?
C37_1 C36_1 C35_1 122.0(3) . . ?
C36_1 C37_1 C38_1 118.3(2) . . ?
C36_1 C37_1 C62_1 121.5(3) . . ?
C38_1 C37_1 C62_1 120.2(3) . . ?
C39_1 C38_1 C37_1 121.8(3) . . ?
C38_1 C39_1 C34_1 118.6(3) . . ?
C38_1 C39_1 C63_1 120.6(2) . . ?
C34_1 C39_1 C63_1 120.7(2) . . ?
C45_1 C40_1 C41_1 120.9(2) . . ?
C45_1 C40_1 C17_1 118.9(2) . . ?
C41_1 C40_1 C17_1 120.1(2) . . ?
C42_1 C41_1 C40_1 118.4(2) . . ?
C42_1 C41_1 C64_1 120.7(2) . . ?
C40_1 C41_1 C64_1 120.9(2) . . ?
C41_1 C42_1 C43_1 122.0(2) . . ?
C44_1 C43_1 C42_1 118.2(2) . . ?
C44_1 C43_1 C65_1 121.2(2) . . ?
C42_1 C43_1 C65_1 120.6(2) . . ?
C43_1 C44_1 C45_1 121.7(2) . . ?
C44_1 C45_1 C40_1 118.7(2) . . ?
C44_1 C45_1 C66_1 120.2(2) . . ?
C40_1 C45_1 C66_1 121.1(2) . . ?
C26_1 C46_1 S4_1 123.9(2) . . ?
C26_1 C46_1 S3_1 124.1(2) . . ?
S4_1 C46_1 S3_1 111.99(14) . . ?
C48_1 C47_1 S7_1 125.2(2) . . ?
C48_1 C47_1 S3_1 116.1(2) . . ?
S7_1 C47_1 S3_1 118.62(18) . . ?
C47_1 C48_1 S8_1 124.7(2) . . ?
C47_1 C48_1 S4_1 116.8(2) . . ?
S8_1 C48_1 S4_1 118.42(19) . . ?
C50_1 C49_1 S5_1 113.0(2) . . ?
C49_1 C50_1 C51_1 113.7(3) . . ?
C52_1 C51_1 C50_1 112.1(2) . . ?
C51_1 C52_1 C53_1 114.5(3) . . ?
C52_1 C53_1 C54_1 111.9(3) . . ?
C56_1 C55_1 S6_1 114.72(19) . . ?
C55_1 C56_1 C57_1 112.1(2) . . ?
C56_1 C57_1 C58_1 113.7(2) . . ?
C59_1 C58_1 C57_1 114.2(2) . . ?
C58_1 C59_1 C60_1 112.6(2) . . ?
C68_1 C67_1 S7_1 114.3(2) . . ?
C69B_1 C68_1 C67_1 111.9(10) . . ?
C67_1 C68_1 C69A_1 111.0(7) . . ?
C74_1 C73_1 S8_1 113.8(2) . . ?
C75_1 C74_1 C73_1 111.9(3) . . ?
C74_1 C75_1 C76_1 113.0(3) . . ?
C75_1 C76_1 C77_1 113.6(3) . . ?
C78_1 C77_1 C76_1 114.0(3) . . ?
C70A_1 C69A_1 C68_1 110.9(10) . . ?
C71A_1 C70A_1 C69A_1 112.7(7) . . ?
C72A_1 C71A_1 C70A_1 113.6(7) . . ?
C68_1 C69B_1 C70B_1 116.1(17) . . ?
C69B_1 C70B_1 C71B_1 114.7(13) . . ?
C70B_1 C71B_1 C72B_1 113.6(10) . . ?
C11_2 S1_2 C10_2 97.56(13) . . ?
C6_2 C1_2 C2_2 119.1(3) . . ?
C6_2 C1_2 C7_2 132.5(2) . . ?
C2_2 C1_2 C7_2 108.4(2) . . ?
C12_2 S2_2 C10_2 97.38(13) . . ?
C3_2 C2_2 C1_2 120.9(3) . . ?
C3_2 C2_2 C9_2 130.6(2) . . ?
C1_2 C2_2 C9_2 108.5(2) . . ?
C11_2 S3_2 C19_2 100.79(12) . . ?
C4_2 C3_2 C2_2 119.4(3) . . ?
C12_2 S4_2 C25_2 100.54(13) . . ?
C3_2 C4_2 C5_2 119.9(3) . . ?
C6_2 C5_2 C4_2 121.4(3) . . ?
C5_2 C6_2 C1_2 119.3(3) . . ?
C10_2 C7_2 C8_2 127.5(3) . . ?
C10_2 C7_2 C1_2 126.4(2) . . ?
C8_2 C7_2 C1_2 106.0(2) . . ?
C13_2 C8_2 C9_2 119.8(2) . . ?
C13_2 C8_2 C7_2 131.7(2) . . ?
C9_2 C8_2 C7_2 108.5(2) . . ?
C18_2 C9_2 C8_2 121.9(2) . . ?
C18_2 C9_2 C2_2 129.5(2) . . ?
C8_2 C9_2 C2_2 108.5(2) . . ?
C7_2 C10_2 S1_2 123.7(2) . . ?
C7_2 C10_2 S2_2 124.4(2) . . ?
S1_2 C10_2 S2_2 111.82(14) . . ?
C12_2 C11_2 S1_2 117.1(2) . . ?
C12_2 C11_2 S3_2 127.7(2) . . ?
S1_2 C11_2 S3_2 115.21(17) . . ?
C11_2 C12_2 S4_2 124.7(2) . . ?
C11_2 C12_2 S2_2 116.1(2) . . ?
S4_2 C12_2 S2_2 119.12(16) . . ?
C14_2 C13_2 C8_2 118.2(2) . . ?
C13_2 C14_2 C15_2 121.8(3) . . ?
C13_2 C14_2 C17_2 132.1(2) . . ?
C15_2 C14_2 C17_2 106.1(2) . . ?
C18_2 C15_2 C14_2 120.3(2) . . ?
C18_2 C15_2 C16_2 130.9(2) . 3_567 ?
C14_2 C15_2 C16_2 108.8(2) . 3_567 ?
C17_2 C16_2 C15_2 107.6(2) . 3_567 ?
C17_2 C16_2 C31_2 125.5(2) . . ?
C15_2 C16_2 C31_2 126.9(2) 3_567 . ?
C16_2 C17_2 C14_2 142.5(2) . . ?
C16_2 C17_2 C17_2 110.0(3) . 3_567 ?
C14_2 C17_2 C17_2 107.4(3) . 3_567 ?
C15_2 C18_2 C9_2 117.9(2) . . ?
C20_2 C19_2 S3_2 114.08(19) . . ?
C21_2 C20_2 C19_2 111.7(2) . . ?
C20_2 C21_2 C22_2 112.4(2) . . ?
C21_2 C22_2 C23_2 113.4(2) . . ?
C24_2 C23_2 C22_2 112.9(2) . . ?
C26_2 C25_2 S4_2 114.5(2) . . ?
C25_2 C26_2 C27_2 112.0(2) . . ?
C26_2 C27_2 C28_2 112.5(2) . . ?
C29_2 C28_2 C27_2 113.4(3) . . ?
C28_2 C29_2 C30_2 113.0(3) . . ?
C32_2 C31_2 C36_2 120.1(2) . . ?
C32_2 C31_2 C16_2 120.8(2) . . ?
C36_2 C31_2 C16_2 119.0(2) . . ?
C33_2 C32_2 C31_2 119.1(2) . . ?
C33_2 C32_2 C37_2 119.5(2) . . ?
C31_2 C32_2 C37_2 121.4(2) . . ?
C34_2 C33_2 C32_2 122.0(2) . . ?
C33_2 C34_2 C35_2 118.1(2) . . ?
C33_2 C34_2 C38_2 120.8(3) . . ?
C35_2 C34_2 C38_2 121.1(3) . . ?
C34_2 C35_2 C36_2 121.8(3) . . ?
C35_2 C36_2 C31_2 118.9(2) . . ?
C35_2 C36_2 C39_2 120.1(2) . . ?
C31_2 C36_2 C39_2 121.0(2) . . ?

loop_
_geom_bond_atom_site_label_1
_geom_bond_atom_site_label_2
_geom_bond_distance
_geom_bond_site_symmetry_2
_geom_bond_publ_flag
S1_1 C31_1 1.754(3) . ?
S1_1 C32_1 1.754(3) . ?
C1_1 C2_1 1.386(4) . ?
C1_1 C6_1 1.420(3) . ?
C1_1 C9_1 1.458(4) . ?
S2_1 C33_1 1.745(3) . ?
S2_1 C31_1 1.752(3) . ?
C2_1 C3_1 1.384(4) . ?
S3_1 C47_1 1.757(3) . ?
S3_1 C46_1 1.758(3) . ?
C3_1 C4_1 1.392(4) . ?
S4_1 C46_1 1.749(3) . ?
S4_1 C48_1 1.759(3) . ?
C4_1 C5_1 1.387(4) . ?
S5_1 C32_1 1.751(3) . ?
S5_1 C49_1 1.820(3) . ?
C5_1 C6_1 1.393(4) . ?
S6_1 C33_1 1.762(3) . ?
S6_1 C55_1 1.824(3) . ?
C6_1 C7_1 1.474(4) . ?
S7_1 C47_1 1.749(3) . ?
S7_1 C67_1 1.819(3) . ?
C7_1 C31_1 1.369(3) . ?
C7_1 C8_1 1.469(3) . ?
S8_1 C48_1 1.748(3) . ?
S8_1 C73_1 1.818(3) . ?
C8_1 C10_1 1.402(4) . ?
C8_1 C9_1 1.419(3) . ?
C9_1 C13_1 1.403(3) . ?
C10_1 C11_1 1.380(3) . ?
C11_1 C12_1 1.431(3) . ?
C11_1 C14_1 1.458(4) . ?
C12_1 C13_1 1.380(4) . ?
C12_1 C16_1 1.485(4) . ?
C14_1 C17_1 1.354(4) . ?
C14_1 C15_1 1.454(3) . ?
C15_1 C16_1 1.354(4) . ?
C15_1 C19_1 1.458(4) . ?
C16_1 C34_1 1.487(3) . ?
C17_1 C18_1 1.486(3) . ?
C17_1 C40_1 1.487(3) . ?
C18_1 C20_1 1.385(4) . ?
C18_1 C19_1 1.428(3) . ?
C19_1 C23_1 1.377(3) . ?
C20_1 C21_1 1.395(3) . ?
C21_1 C22_1 1.424(4) . ?
C21_1 C24_1 1.451(4) . ?
C22_1 C23_1 1.397(4) . ?
C22_1 C26_1 1.473(3) . ?
C24_1 C30_1 1.391(4) . ?
C24_1 C25_1 1.417(4) . ?
C25_1 C27_1 1.397(4) . ?
C25_1 C26_1 1.469(4) . ?
C26_1 C46_1 1.366(4) . ?
C27_1 C28_1 1.389(4) . ?
C28_1 C29_1 1.393(4) . ?
C29_1 C30_1 1.393(4) . ?
C32_1 C33_1 1.342(4) . ?
C34_1 C35_1 1.392(4) . ?
C34_1 C39_1 1.408(4) . ?
C35_1 C36_1 1.401(4) . ?
C35_1 C61_1 1.503(4) . ?
C36_1 C37_1 1.381(4) . ?
C37_1 C38_1 1.392(4) . ?
C37_1 C62_1 1.511(4) . ?
C38_1 C39_1 1.391(4) . ?
C39_1 C63_1 1.496(4) . ?
C40_1 C45_1 1.397(4) . ?
C40_1 C41_1 1.402(3) . ?
C41_1 C42_1 1.391(4) . ?
C41_1 C64_1 1.501(4) . ?
C42_1 C43_1 1.393(4) . ?
C43_1 C44_1 1.389(4) . ?
C43_1 C65_1 1.502(3) . ?
C44_1 C45_1 1.395(3) . ?
C45_1 C66_1 1.506(3) . ?
C47_1 C48_1 1.340(4) . ?
C49_1 C50_1 1.517(4) . ?
C50_1 C51_1 1.524(4) . ?
C51_1 C52_1 1.516(4) . ?
C52_1 C53_1 1.523(4) . ?
C53_1 C54_1 1.526(5) . ?
C55_1 C56_1 1.519(3) . ?
C56_1 C57_1 1.526(4) . ?
C57_1 C58_1 1.528(4) . ?
C58_1 C59_1 1.521(4) . ?
C59_1 C60_1 1.523(4) . ?
C67_1 C68_1 1.520(4) . ?
C68_1 C69B_1 1.45(3) . ?
C68_1 C69A_1 1.586(16) . ?
C73_1 C74_1 1.523(4) . ?
C74_1 C75_1 1.515(4) . ?
C75_1 C76_1 1.525(4) . ?
C76_1 C77_1 1.526(5) . ?
C77_1 C78_1 1.511(5) . ?
C69A_1 C70A_1 1.552(19) . ?
C70A_1 C71A_1 1.531(11) . ?
C71A_1 C72A_1 1.510(10) . ?
C69B_1 C70B_1 1.50(3) . ?
C70B_1 C71B_1 1.520(16) . ?
C71B_1 C72B_1 1.537(15) . ?
S1_2 C11_2 1.746(3) . ?
S1_2 C10_2 1.757(3) . ?
C1_2 C6_2 1.396(4) . ?
C1_2 C2_2 1.413(4) . ?
C1_2 C7_2 1.472(4) . ?
S2_2 C12_2 1.760(3) . ?
S2_2 C10_2 1.761(3) . ?
C2_2 C3_2 1.389(4) . ?
C2_2 C9_2 1.451(4) . ?
S3_2 C11_2 1.761(3) . ?
S3_2 C19_2 1.817(3) . ?
C3_2 C4_2 1.387(4) . ?
S4_2 C12_2 1.750(3) . ?
S4_2 C25_2 1.821(3) . ?
C4_2 C5_2 1.391(4) . ?
C5_2 C6_2 1.390(4) . ?
C7_2 C10_2 1.363(4) . ?
C7_2 C8_2 1.470(4) . ?
C8_2 C13_2 1.410(4) . ?
C8_2 C9_2 1.411(4) . ?
C9_2 C18_2 1.405(4) . ?
C11_2 C12_2 1.343(4) . ?
C13_2 C14_2 1.380(4) . ?
C14_2 C15_2 1.429(4) . ?
C14_2 C17_2 1.459(4) . ?
C15_2 C18_2 1.384(4) . ?
C15_2 C16_2 1.482(4) 3_567 ?
C16_2 C17_2 1.358(4) . ?
C16_2 C31_2 1.487(3) . ?
C17_2 C17_2 1.463(5) 3_567 ?
C19_2 C20_2 1.527(4) . ?
C20_2 C21_2 1.518(4) . ?
C21_2 C22_2 1.527(4) . ?
C22_2 C23_2 1.530(4) . ?
C23_2 C24_2 1.526(4) . ?
C25_2 C26_2 1.517(4) . ?
C26_2 C27_2 1.524(4) . ?
C27_2 C28_2 1.527(4) . ?
C28_2 C29_2 1.522(4) . ?
C29_2 C30_2 1.523(4) . ?
C31_2 C32_2 1.397(4) . ?
C31_2 C36_2 1.402(4) . ?
C32_2 C33_2 1.394(4) . ?
C32_2 C37_2 1.507(4) . ?
C33_2 C34_2 1.387(4) . ?
C34_2 C35_2 1.389(4) . ?
C34_2 C38_2 1.507(4) . ?
C35_2 C36_2 1.398(4) . ?
C36_2 C39_2 1.507(4) . ?
